data_4333566
loop_
_publ_author_name
'Mohammad Reza Halvagar'
'Benjamin Neisen'
'William B. Tolman'

_publ_contact_author_email wtolman@umn.edu
_publ_contact_author_name 'William B. Tolman'
_publ_section_title
;
 Copper-, Palladium-, and Platinum-Containing Complexes of an Asymmetric
 Dinucleating Ligand
;
_journal_name_full 'Inorganic Chemistry'
_journal_page_first 793
_journal_page_last 799
_journal_paper_doi 10.1021/ic301914u
_journal_volume 52
_journal_year 2013
_chemical_formula_moiety 'C28 H34 Cl Cu N6 O2, C1 H2 Cl2'
_chemical_formula_sum 'C29 H36 Cl3 Cu N6 O2'
_chemical_formula_weight 670.53
_chemical_name_common LH2CuCl
_space_group_IT_number 14
_symmetry_cell_setting monoclinic
_symmetry_Int_Tables_number 14
_symmetry_space_group_name_Hall '-P 2ybc'
_symmetry_space_group_name_H-M 'P 1 21/c 1'
_atom_sites_solution_hydrogens geom
_atom_sites_solution_primary direct
_atom_sites_solution_secondary difmap
_audit_creation_method SHELXL-97
_cell_angle_alpha 90.00
_cell_angle_beta 96.8630(10)
_cell_angle_gamma 90.00
_cell_formula_units_Z 4
_cell_length_a 12.3581(12)
_cell_length_b 9.4349(9)
_cell_length_c 27.051(3)
_cell_measurement_reflns_used 5532
_cell_measurement_temperature 100(2)
_cell_measurement_theta_max 25
_cell_measurement_theta_min 2.1
_cell_volume 3131.5(5)
_computing_cell_refinement 'SMART, Bruker'
_computing_data_collection 'SMART, Bruker'
_computing_data_reduction 'SMART, Bruker'
_computing_publication_material 'SMART, Bruker'
_computing_structure_refinement 'SHELXL-97 (Sheldrick, 1997)'
_computing_structure_solution 'SHELXS-97 (Sheldrick, 1990)'
_diffrn_ambient_temperature 100(2)
_diffrn_measured_fraction_theta_full 0.998
_diffrn_measured_fraction_theta_max 0.998
_diffrn_measurement_device_type 'Bruker SMART Platform, CCD'
_diffrn_measurement_method 'area detector, omega scans per phi'
_diffrn_radiation_monochromator graphite
_diffrn_radiation_probe x-ray
_diffrn_radiation_type MoKa
_diffrn_radiation_wavelength 0.71073
_diffrn_reflns_av_R_equivalents 0.0290
_diffrn_reflns_av_sigmaI/netI 0.0339
_diffrn_reflns_limit_h_max 14
_diffrn_reflns_limit_h_min -12
_diffrn_reflns_limit_k_max 11
_diffrn_reflns_limit_k_min -11
_diffrn_reflns_limit_l_max 32
_diffrn_reflns_limit_l_min -31
_diffrn_reflns_number 15626
_diffrn_reflns_theta_full 25.00
_diffrn_reflns_theta_max 25.02
_diffrn_reflns_theta_min 2.11
_diffrn_source 'fine-focus sealed tube'
_diffrn_source_type Mo
_exptl_absorpt_coefficient_mu 0.990
_exptl_absorpt_correction_T_max 0.9522
_exptl_absorpt_correction_T_min 0.6987
_exptl_absorpt_correction_type multi-scan
_exptl_absorpt_process_details 'SADABS, R. Blessing, 1995'
_exptl_crystal_colour Colorless
_exptl_crystal_density_diffrn 1.422
_exptl_crystal_description Block
_exptl_crystal_F_000 1392
_exptl_crystal_recrystallization_method 'Et2O diffused into the solution  of LH2CuCl in CH2Cl2'
_exptl_crystal_size_max 0.39
_exptl_crystal_size_mid 0.09
_exptl_crystal_size_min 0.05
_refine_diff_density_max 0.969
_refine_diff_density_min -0.728
_refine_diff_density_rms 0.059
_refine_ls_extinction_method none
_refine_ls_goodness_of_fit_ref 1.036
_refine_ls_hydrogen_treatment mixed
_refine_ls_matrix_type full
_refine_ls_number_parameters 379
_refine_ls_number_reflns 5532
_refine_ls_number_restraints 1
_refine_ls_restrained_S_all 1.036
_refine_ls_R_factor_all 0.0546
_refine_ls_R_factor_gt 0.0414
_refine_ls_shift/su_max 0.017
_refine_ls_shift/su_mean 0.001
_refine_ls_structure_factor_coef Fsqd
_refine_ls_weighting_details 'calc w=1/[\s^2^(Fo^2^)+(0.0453P)^2^+2.9612P] where P=(Fo^2^+2Fc^2^)/3'
_refine_ls_weighting_scheme calc
_refine_ls_wR_factor_gt 0.0979
_refine_ls_wR_factor_ref 0.1052
_reflns_number_gt 4431
_reflns_number_total 5532
_reflns_threshold_expression >2sigma(I)
_cod_data_source_file ic301914u_si_002_2.cif
_cod_data_source_block 5
_cod_original_sg_symbol_H-M 'P 21/c'
_cod_database_code 4333566

loop_
_symmetry_equiv_pos_as_xyz
'x, y, z'
'-x, y+1/2, -z+1/2'
'-x, -y, -z'
'x, -y-1/2, z-1/2'

loop_
_atom_site_label
_atom_site_type_symbol
_atom_site_fract_x
_atom_site_fract_y
_atom_site_fract_z
_atom_site_U_iso_or_equiv
_atom_site_adp_type
_atom_site_occupancy
_atom_site_symmetry_multiplicity
_atom_site_calc_flag
_atom_site_refinement_flags
C1 C 0.5136(2) 0.3758(3) 0.75405(11) 0.0328(7) Uani 1 1 d .
C2 C 0.4169(2) 0.4420(3) 0.73520(12) 0.0376(7) Uani 1 1 d .
H2 H 0.3705 0.4821 0.7571 0.045 Uiso 1 1 calc R
C3 C 0.3895(2) 0.4487(3) 0.68463(12) 0.0389(7) Uani 1 1 d .
H3 H 0.3231 0.4915 0.6709 0.047 Uiso 1 1 calc R
C4 C 0.4602(2) 0.3922(3) 0.65405(13) 0.0390(7) Uani 1 1 d .
H4 H 0.4434 0.3958 0.6189 0.047 Uiso 1 1 calc R
C5 C 0.5567(2) 0.3297(3) 0.67563(11) 0.0312(7) Uani 1 1 d .
C6 C 0.6339(2) 0.2768(3) 0.64114(11) 0.0348(7) Uani 1 1 d .
C7 C 0.8217(2) 0.1894(3) 0.63914(10) 0.0265(6) Uani 1 1 d .
C8 C 0.8114(2) 0.1409(3) 0.59006(10) 0.0311(6) Uani 1 1 d .
H8 H 0.7418 0.1337 0.5711 0.037 Uiso 1 1 calc R
C9 C 0.9049(2) 0.1035(3) 0.56957(11) 0.0338(7) Uani 1 1 d .
H9 H 0.8989 0.0700 0.5362 0.041 Uiso 1 1 calc R
C10 C 1.0065(2) 0.1138(3) 0.59665(11) 0.0335(7) Uani 1 1 d .
H10 H 1.0695 0.0868 0.5820 0.040 Uiso 1 1 calc R
C11 C 1.0171(2) 0.1635(3) 0.64516(10) 0.0279(6) Uani 1 1 d .
C12 C 0.9239(2) 0.2011(3) 0.66598(10) 0.0268(6) Uani 1 1 d .
H12 H 0.9303 0.2355 0.6992 0.032 Uiso 1 1 calc R
C13 C 1.1268(2) 0.1830(3) 0.67519(11) 0.0333(7) Uani 1 1 d .
H13A H 1.1828 0.1352 0.6579 0.040 Uiso 1 1 calc R
H13B H 1.1444 0.2854 0.6770 0.040 Uiso 1 1 calc R
C14 C 1.1188(2) -0.0264(3) 0.72433(11) 0.0361(7) Uani 1 1 d .
H14A H 1.1819 -0.0695 0.7115 0.054 Uiso 1 1 calc R
H14B H 1.0523 -0.0510 0.7025 0.054 Uiso 1 1 calc R
H14C H 1.1134 -0.0618 0.7580 0.054 Uiso 1 1 calc R
C15 C 1.2359(2) 0.1682(3) 0.75319(11) 0.0338(7) Uani 1 1 d .
H15A H 1.2427 0.2726 0.7517 0.041 Uiso 1 1 calc R
H15B H 1.2954 0.1267 0.7364 0.041 Uiso 1 1 calc R
C16 C 1.2505(2) 0.1228(3) 0.80715(11) 0.0347(7) Uani 1 1 d .
H16A H 1.2485 0.0180 0.8085 0.042 Uiso 1 1 calc R
H16B H 1.3236 0.1534 0.8224 0.042 Uiso 1 1 calc R
C17 C 1.1790(3) 0.3360(3) 0.84122(12) 0.0375(7) Uani 1 1 d .
H17A H 1.2535 0.3600 0.8554 0.056 Uiso 1 1 calc R
H17B H 1.1273 0.3734 0.8627 0.056 Uiso 1 1 calc R
H17C H 1.1639 0.3778 0.8080 0.056 Uiso 1 1 calc R
C18 C 1.1943(3) 0.1152(3) 0.88788(11) 0.0385(7) Uani 1 1 d .
H18A H 1.2717 0.1354 0.8997 0.046 Uiso 1 1 calc R
H18B H 1.1864 0.0111 0.8846 0.046 Uiso 1 1 calc R
C19 C 1.1255(3) 0.1655(4) 0.92704(11) 0.0407(8) Uani 1 1 d .
H19A H 1.1473 0.1123 0.9582 0.049 Uiso 1 1 calc R
H19B H 1.1414 0.2669 0.9339 0.049 Uiso 1 1 calc R
C20 C 0.9766(3) -0.0007(3) 0.91216(12) 0.0440(8) Uani 1 1 d .
H20A H 1.0140 -0.0507 0.8874 0.066 Uiso 1 1 calc R
H20B H 0.8976 -0.0082 0.9032 0.066 Uiso 1 1 calc R
H20C H 0.9969 -0.0432 0.9450 0.066 Uiso 1 1 calc R
C21 C 0.9508(3) 0.2259(3) 0.94976(11) 0.0370(7) Uani 1 1 d .
H21A H 0.9775 0.3249 0.9521 0.044 Uiso 1 1 calc R
H21B H 0.9685 0.1817 0.9829 0.044 Uiso 1 1 calc R
C22 C 0.8291(3) 0.2269(3) 0.93659(11) 0.0349(7) Uani 1 1 d .
C23 C 0.7598(3) 0.1926(4) 0.97128(12) 0.0429(8) Uani 1 1 d .
H23 H 0.7892 0.1653 1.0040 0.051 Uiso 1 1 calc R
C24 C 0.6476(3) 0.1977(4) 0.95866(12) 0.0520(9) Uani 1 1 d .
H24 H 0.6008 0.1756 0.9830 0.062 Uiso 1 1 calc R
C25 C 0.6035(3) 0.2345(4) 0.91123(12) 0.0450(8) Uani 1 1 d .
H25 H 0.5267 0.2380 0.9027 0.054 Uiso 1 1 calc R
C26 C 0.7848(2) 0.2639(3) 0.88866(11) 0.0337(7) Uani 1 1 d .
H26 H 0.8317 0.2876 0.8645 0.040 Uiso 1 1 calc R
C27 C 0.6734(2) 0.2665(3) 0.87578(11) 0.0338(7) Uani 1 1 d .
C28 C 0.5390(3) 0.3639(4) 0.80939(12) 0.0404(8) Uani 1 1 d .
C29 C 0.6145(4) 0.6184(5) 0.96032(15) 0.0734(12) Uani 1 1 d .
H29A H 0.5454 0.6617 0.9452 0.088 Uiso 1 1 calc R
H29B H 0.6177 0.5204 0.9475 0.088 Uiso 1 1 calc R
N1 N 0.58381(18) 0.3207(2) 0.72466(9) 0.0306(5) Uani 1 1 d .
N2 N 0.73054(19) 0.2274(3) 0.66354(8) 0.0290(5) Uani 1 1 d D
N3 N 0.6335(2) 0.2968(3) 0.82538(9) 0.0352(6) Uani 1 1 d .
N6 N 1.0086(2) 0.1488(2) 0.91349(8) 0.0320(6) Uani 1 1 d .
N5 N 1.16763(18) 0.1797(2) 0.83761(8) 0.0291(5) Uani 1 1 d .
N4 N 1.13168(17) 0.1267(2) 0.72579(8) 0.0263(5) Uani 1 1 d .
O1 O 0.4765(2) 0.4118(3) 0.83699(9) 0.0690(8) Uani 1 1 d .
O2 O 0.61054(18) 0.2846(3) 0.59604(8) 0.0532(6) Uani 1 1 d .
Cu1 Cu 1.01719(3) 0.13952(4) 0.808841(14) 0.03494(13) Uani 1 1 d .
Cl1 Cl 0.85260(5) 0.09289(8) 0.77985(3) 0.03196(17) Uani 1 1 d .
Cl2 Cl 0.61651(9) 0.61386(14) 1.02468(4) 0.0758(3) Uani 1 1 d .
Cl3 Cl 0.72498(10) 0.7162(2) 0.94308(5) 0.1138(6) Uani 1 1 d .
H2N2 H 0.738(4) 0.223(7) 0.6949(7) 0.137 Uiso 1 1 d D
H3N3 H 0.672(5) 0.271(6) 0.804(2) 0.137 Uiso 1 1 d .

loop_
_atom_site_aniso_label
_atom_site_aniso_U_11
_atom_site_aniso_U_22
_atom_site_aniso_U_33
_atom_site_aniso_U_23
_atom_site_aniso_U_13
_atom_site_aniso_U_12
C1 0.0269(15) 0.0309(16) 0.0418(17) -0.0017(13) 0.0084(13) -0.0020(12)
C2 0.0272(16) 0.0321(17) 0.054(2) 0.0016(15) 0.0091(14) 0.0031(13)
C3 0.0234(15) 0.0342(17) 0.059(2) 0.0065(15) 0.0030(14) 0.0058(13)
C4 0.0306(16) 0.0369(18) 0.0476(19) 0.0051(15) -0.0035(14) 0.0014(13)
C5 0.0254(15) 0.0277(16) 0.0401(18) 0.0015(13) 0.0015(12) -0.0019(12)
C6 0.0309(16) 0.0361(18) 0.0368(18) 0.0016(13) 0.0017(13) 0.0021(13)
C7 0.0313(15) 0.0199(14) 0.0286(15) 0.0054(11) 0.0050(12) 0.0006(11)
C8 0.0357(16) 0.0278(15) 0.0284(15) 0.0030(12) -0.0018(12) 0.0019(13)
C9 0.0470(18) 0.0307(16) 0.0244(15) 0.0016(12) 0.0072(13) 0.0031(14)
C10 0.0393(17) 0.0290(16) 0.0342(16) 0.0046(13) 0.0129(13) 0.0027(13)
C11 0.0307(15) 0.0220(14) 0.0316(16) 0.0073(12) 0.0064(12) 0.0006(12)
C12 0.0323(15) 0.0220(14) 0.0264(14) 0.0010(11) 0.0043(12) -0.0005(12)
C13 0.0294(15) 0.0341(16) 0.0380(17) 0.0050(13) 0.0103(13) 0.0001(13)
C14 0.0411(17) 0.0251(16) 0.0415(18) -0.0017(13) 0.0020(14) 0.0005(13)
C15 0.0251(15) 0.0343(17) 0.0425(18) -0.0050(13) 0.0067(13) 0.0004(12)
C16 0.0236(14) 0.0383(18) 0.0409(17) -0.0045(14) -0.0012(12) 0.0039(13)
C17 0.0372(17) 0.0270(16) 0.0473(19) -0.0078(14) 0.0012(14) -0.0002(13)
C18 0.0390(17) 0.0383(18) 0.0358(17) -0.0009(14) -0.0054(13) 0.0090(14)
C19 0.0476(19) 0.0431(19) 0.0290(16) -0.0001(14) -0.0054(14) 0.0072(15)
C20 0.066(2) 0.0259(17) 0.0410(18) 0.0021(14) 0.0085(16) 0.0024(15)
C21 0.0515(19) 0.0340(18) 0.0249(15) -0.0025(13) 0.0028(13) 0.0036(14)
C22 0.0492(19) 0.0279(16) 0.0279(16) -0.0045(12) 0.0058(13) 0.0017(13)
C23 0.058(2) 0.0426(19) 0.0298(17) -0.0018(14) 0.0105(15) -0.0034(16)
C24 0.063(2) 0.060(2) 0.0373(19) -0.0027(17) 0.0238(17) -0.0115(19)
C25 0.0434(19) 0.057(2) 0.0362(18) -0.0030(16) 0.0122(15) -0.0058(16)
C26 0.0415(18) 0.0316(16) 0.0296(16) -0.0021(13) 0.0109(13) -0.0003(13)
C27 0.0378(17) 0.0338(17) 0.0310(16) -0.0037(13) 0.0090(13) 0.0007(13)
C28 0.0348(17) 0.0420(19) 0.0459(19) -0.0014(15) 0.0102(15) 0.0021(14)
C29 0.070(3) 0.086(3) 0.061(3) -0.007(2) -0.002(2) 0.006(2)
N1 0.0235(12) 0.0276(13) 0.0407(15) 0.0008(11) 0.0041(10) -0.0005(10)
N2 0.0254(12) 0.0322(14) 0.0289(12) 0.0010(11) 0.0017(10) 0.0017(10)
N3 0.0325(14) 0.0418(15) 0.0324(14) -0.0013(12) 0.0087(11) 0.0026(12)
N6 0.0443(15) 0.0265(13) 0.0250(12) -0.0022(10) 0.0029(10) 0.0039(11)
N5 0.0280(12) 0.0262(13) 0.0318(13) -0.0039(10) -0.0022(10) 0.0035(10)
N4 0.0248(12) 0.0224(12) 0.0315(13) -0.0002(10) 0.0034(10) 0.0001(9)
O1 0.0546(16) 0.103(2) 0.0527(15) -0.0003(15) 0.0215(13) 0.0350(15)
O2 0.0428(13) 0.0818(19) 0.0332(13) 0.0021(12) -0.0030(10) 0.0207(13)
Cu1 0.0263(2) 0.0276(2) 0.0491(2) 0.00034(16) -0.00316(16) -0.00054(15)
Cl1 0.0266(4) 0.0349(4) 0.0342(4) 0.0000(3) 0.0032(3) -0.0063(3)
Cl2 0.0633(6) 0.1028(9) 0.0592(6) 0.0096(6) -0.0017(5) -0.0028(6)
Cl3 0.0575(7) 0.2108(18) 0.0757(8) 0.0190(10) 0.0185(6) 0.0035(9)

loop_
_atom_type_symbol
_atom_type_description
_atom_type_scat_dispersion_real
_atom_type_scat_dispersion_imag
_atom_type_scat_source
C C 0.0033 0.0016 'International Tables Vol C Tables 4.2.6.8 and 6.1.1.4'
H H 0.0000 0.0000 'International Tables Vol C Tables 4.2.6.8 and 6.1.1.4'
N N 0.0061 0.0033 'International Tables Vol C Tables 4.2.6.8 and 6.1.1.4'
O O 0.0106 0.0060 'International Tables Vol C Tables 4.2.6.8 and 6.1.1.4'
Cu Cu 0.3201 1.2651 'International Tables Vol C Tables 4.2.6.8 and 6.1.1.4'
Cl Cl 0.1484 0.1585 'International Tables Vol C Tables 4.2.6.8 and 6.1.1.4'

loop_
_geom_angle_atom_site_label_1
_geom_angle_atom_site_label_2
_geom_angle_atom_site_label_3
_geom_angle
N1 C1 C2 122.8(3)
N1 C1 C28 119.2(3)
C2 C1 C28 118.0(3)
C3 C2 C1 119.1(3)
C3 C2 H2 120.5
C1 C2 H2 120.5
C2 C3 C4 118.8(3)
C2 C3 H3 120.6
C4 C3 H3 120.6
C3 C4 C5 118.9(3)
C3 C4 H4 120.5
C5 C4 H4 120.5
N1 C5 C4 123.0(3)
N1 C5 C6 119.7(2)
C4 C5 C6 117.2(3)
O2 C6 N2 123.8(3)
O2 C6 C5 120.7(3)
N2 C6 C5 115.4(3)
C12 C7 C8 119.9(3)
C12 C7 N2 117.5(2)
C8 C7 N2 122.6(2)
C9 C8 C7 118.6(3)
C9 C8 H8 120.7
C7 C8 H8 120.7
C10 C9 C8 121.3(3)
C10 C9 H9 119.4
C8 C9 H9 119.4
C9 C10 C11 120.2(3)
C9 C10 H10 119.9
C11 C10 H10 119.9
C12 C11 C10 118.9(3)
C12 C11 C13 119.2(2)
C10 C11 C13 121.9(3)
C11 C12 C7 121.1(3)
C11 C12 H12 119.5
C7 C12 H12 119.5
N4 C13 C11 113.2(2)
N4 C13 H13A 108.9
C11 C13 H13A 108.9
N4 C13 H13B 108.9
C11 C13 H13B 108.9
H13A C13 H13B 107.7
N4 C14 H14A 109.5
N4 C14 H14B 109.5
H14A C14 H14B 109.5
N4 C14 H14C 109.5
H14A C14 H14C 109.5
H14B C14 H14C 109.5
N4 C15 C16 114.3(2)
N4 C15 H15A 108.7
C16 C15 H15A 108.7
N4 C15 H15B 108.7
C16 C15 H15B 108.7
H15A C15 H15B 107.6
N5 C16 C15 114.9(2)
N5 C16 H16A 108.5
C15 C16 H16A 108.5
N5 C16 H16B 108.5
C15 C16 H16B 108.5
H16A C16 H16B 107.5
N5 C17 H17A 109.5
N5 C17 H17B 109.5
H17A C17 H17B 109.5
N5 C17 H17C 109.5
H17A C17 H17C 109.5
H17B C17 H17C 109.5
N5 C18 C19 115.5(2)
N5 C18 H18A 108.4
C19 C18 H18A 108.4
N5 C18 H18B 108.4
C19 C18 H18B 108.4
H18A C18 H18B 107.5
N6 C19 C18 114.4(2)
N6 C19 H19A 108.6
C18 C19 H19A 108.6
N6 C19 H19B 108.6
C18 C19 H19B 108.6
H19A C19 H19B 107.6
N6 C20 H20A 109.5
N6 C20 H20B 109.5
H20A C20 H20B 109.5
N6 C20 H20C 109.5
H20A C20 H20C 109.5
H20B C20 H20C 109.5
N6 C21 C22 113.3(2)
N6 C21 H21A 108.9
C22 C21 H21A 108.9
N6 C21 H21B 108.9
C22 C21 H21B 108.9
H21A C21 H21B 107.7
C23 C22 C26 119.0(3)
C23 C22 C21 121.4(3)
C26 C22 C21 119.6(3)
C22 C23 C24 120.4(3)
C22 C23 H23 119.8
C24 C23 H23 119.8
C25 C24 C23 120.7(3)
C25 C24 H24 119.7
C23 C24 H24 119.7
C24 C25 C27 119.1(3)
C24 C25 H25 120.5
C27 C25 H25 120.5
C27 C26 C22 120.7(3)
C27 C26 H26 119.7
C22 C26 H26 119.7
C26 C27 C25 120.2(3)
C26 C27 N3 117.8(3)
C25 C27 N3 122.0(3)
O1 C28 N3 124.2(3)
O1 C28 C1 120.7(3)
N3 C28 C1 115.1(3)
Cl2 C29 Cl3 111.1(2)
Cl2 C29 H29A 109.4
Cl3 C29 H29A 109.4
Cl2 C29 H29B 109.4
Cl3 C29 H29B 109.4
H29A C29 H29B 108.0
C5 N1 C1 117.3(2)
C6 N2 C7 125.8(2)
C6 N2 H2N2 117(4)
C7 N2 H2N2 117(4)
C28 N3 C27 126.0(3)
C28 N3 H3N3 118(4)
C27 N3 H3N3 117(4)
C19 N6 C20 111.5(2)
C19 N6 C21 108.9(2)
C20 N6 C21 110.0(2)
C17 N5 C16 109.2(2)
C17 N5 C18 109.7(2)
C16 N5 C18 105.4(2)
C17 N5 Cu1 107.22(17)
C16 N5 Cu1 113.08(17)
C18 N5 Cu1 112.21(18)
C14 N4 C15 111.5(2)
C14 N4 C13 110.1(2)
C15 N4 C13 108.3(2)
N5 Cu1 Cl1 178.12(7)

loop_
_geom_bond_atom_site_label_1
_geom_bond_atom_site_label_2
_geom_bond_distance
C1 N1 1.349(4)
C1 C2 1.390(4)
C1 C28 1.497(4)
C2 C3 1.371(4)
C2 H2 0.9500
C3 C4 1.380(4)
C3 H3 0.9500
C4 C5 1.394(4)
C4 H4 0.9500
C5 N1 1.331(4)
C5 C6 1.497(4)
C6 O2 1.222(4)
C6 N2 1.356(4)
C7 C12 1.384(4)
C7 C8 1.396(4)
C7 N2 1.418(4)
C8 C9 1.386(4)
C8 H8 0.9500
C9 C10 1.380(4)
C9 H9 0.9500
C10 C11 1.385(4)
C10 H10 0.9500
C11 C12 1.387(4)
C11 C13 1.506(4)
C12 H12 0.9500
C13 N4 1.463(4)
C13 H13A 0.9900
C13 H13B 0.9900
C14 N4 1.453(4)
C14 H14A 0.9800
C14 H14B 0.9800
C14 H14C 0.9800
C15 N4 1.460(3)
C15 C16 1.511(4)
C15 H15A 0.9900
C15 H15B 0.9900
C16 N5 1.489(4)
C16 H16A 0.9900
C16 H16B 0.9900
C17 N5 1.483(4)
C17 H17A 0.9800
C17 H17B 0.9800
C17 H17C 0.9800
C18 N5 1.490(4)
C18 C19 1.511(4)
C18 H18A 0.9900
C18 H18B 0.9900
C19 N6 1.457(4)
C19 H19A 0.9900
C19 H19B 0.9900
C20 N6 1.464(4)
C20 H20A 0.9800
C20 H20B 0.9800
C20 H20C 0.9800
C21 N6 1.472(4)
C21 C22 1.504(4)
C21 H21A 0.9900
C21 H21B 0.9900
C22 C23 1.382(4)
C22 C26 1.390(4)
C23 C24 1.389(5)
C23 H23 0.9500
C24 C25 1.377(5)
C24 H24 0.9500
C25 C27 1.398(4)
C25 H25 0.9500
C26 C27 1.379(4)
C26 H26 0.9500
C27 N3 1.422(4)
C28 O1 1.223(4)
C28 N3 1.353(4)
C29 Cl2 1.739(4)
C29 Cl3 1.757(5)
C29 H29A 0.9900
C29 H29B 0.9900
N2 H2N2 0.844(19)
N3 H3N3 0.83(6)
N5 Cu1 1.965(2)
Cu1 Cl1 2.1365(8)

loop_
_geom_torsion_atom_site_label_1
_geom_torsion_atom_site_label_2
_geom_torsion_atom_site_label_3
_geom_torsion_atom_site_label_4
_geom_torsion
N1 C1 C2 C3 1.9(5)
C28 C1 C2 C3 -177.1(3)
C1 C2 C3 C4 -1.5(5)
C2 C3 C4 C5 0.3(5)
C3 C4 C5 N1 0.6(5)
C3 C4 C5 C6 -176.7(3)
N1 C5 C6 O2 -179.8(3)
C4 C5 C6 O2 -2.4(4)
N1 C5 C6 N2 -2.6(4)
C4 C5 C6 N2 174.8(3)
C12 C7 C8 C9 0.9(4)
N2 C7 C8 C9 -178.7(3)
C7 C8 C9 C10 -0.2(4)
C8 C9 C10 C11 -0.6(4)
C9 C10 C11 C12 0.6(4)
C9 C10 C11 C13 -177.0(3)
C10 C11 C12 C7 0.1(4)
C13 C11 C12 C7 177.8(2)
C8 C7 C12 C11 -0.9(4)
N2 C7 C12 C11 178.7(2)
C12 C11 C13 N4 48.2(3)
C10 C11 C13 N4 -134.3(3)
N4 C15 C16 N5 -59.6(3)
N5 C18 C19 N6 55.3(4)
N6 C21 C22 C23 131.5(3)
N6 C21 C22 C26 -48.9(4)
C26 C22 C23 C24 -1.3(5)
C21 C22 C23 C24 178.4(3)
C22 C23 C24 C25 1.2(5)
C23 C24 C25 C27 0.1(5)
C23 C22 C26 C27 0.0(4)
C21 C22 C26 C27 -179.6(3)
C22 C26 C27 C25 1.3(5)
C22 C26 C27 N3 -176.3(3)
C24 C25 C27 C26 -1.3(5)
C24 C25 C27 N3 176.1(3)
N1 C1 C28 O1 -179.4(3)
C2 C1 C28 O1 -0.4(5)
N1 C1 C28 N3 0.2(4)
C2 C1 C28 N3 179.2(3)
C4 C5 N1 C1 -0.2(4)
C6 C5 N1 C1 177.0(3)
C2 C1 N1 C5 -1.0(4)
C28 C1 N1 C5 178.0(3)
O2 C6 N2 C7 5.9(5)
C5 C6 N2 C7 -171.2(3)
C12 C7 N2 C6 152.3(3)
C8 C7 N2 C6 -28.1(4)
O1 C28 N3 C27 2.6(5)
C1 C28 N3 C27 -177.0(3)
C26 C27 N3 C28 -148.8(3)
C25 C27 N3 C28 33.7(5)
C18 C19 N6 C20 69.4(3)
C18 C19 N6 C21 -169.1(3)
C22 C21 N6 C19 174.7(2)
C22 C21 N6 C20 -62.9(3)
C15 C16 N5 C17 -65.4(3)
C15 C16 N5 C18 176.8(2)
C15 C16 N5 Cu1 53.9(3)
C19 C18 N5 C17 58.4(3)
C19 C18 N5 C16 175.8(3)
C19 C18 N5 Cu1 -60.7(3)
C16 C15 N4 C14 -61.4(3)
C16 C15 N4 C13 177.4(2)
C11 C13 N4 C14 65.3(3)
C11 C13 N4 C15 -172.5(2)
C17 N5 Cu1 Cl1 -112(2)
C16 N5 Cu1 Cl1 128(2)
C18 N5 Cu1 Cl1 8(2)
